data_1519157
loop_
_publ_author_name
'Leach, J.B.'
'Coles, Simon J.'
'Hursthouse, Michael B.'

_publ_section_title
;
 C36H43B10CuP2
;
_journal_name_full 'Crystal Structure Report Archive'
_journal_page_first 758
_journal_year 1995
_chemical_formula_sum 'C36 H43 B10 Cu P2'
_chemical_formula_weight 709.28
_space_group_IT_number 14
_symmetry_cell_setting monoclinic
_symmetry_space_group_name_Hall '-P 2yn'
_symmetry_space_group_name_H-M 'P 1 21/n 1'
_atom_sites_solution_hydrogens geom
_atom_sites_solution_primary direct
_atom_sites_solution_secondary difmap
_cell_angle_alpha 90.00
_cell_angle_beta 107.573(13)
_cell_angle_gamma 90.00
_cell_formula_units_Z 4
_cell_length_a 15.946(12)
_cell_length_b 12.558(8)
_cell_length_c 19.752(2)
_cell_measurement_temperature 120(2)
_cell_volume 3771(4)
_computing_cell_refinement REFINE
_computing_data_collection 'MADNES (Pflugrath & Messerschmidt, 1989)'
_computing_data_reduction 'ABSURD (Karaulov, 1992)'
_computing_publication_material SHELXL97
_computing_structure_refinement 'SHELXL97 (Sheldrick, 2008)'
_computing_structure_solution 'SIR92 (Altomare, Cascarano, Giacovazzo & Guaglitardi, 1993)'
_diffrn_ambient_temperature 120(2)
_diffrn_measurement_device_type 'Delft instruments FAST area detector'
_diffrn_measurement_method 'Intensity measurements as described by Darr, Drake, Hursthouse & Malik (1993)'
_diffrn_radiation_monochromator graphite
_diffrn_radiation_source 'rotating anode generator'
_diffrn_radiation_type MoK\a
_diffrn_radiation_wavelength 0.71069
_diffrn_reflns_av_R_equivalents 0.0621
_diffrn_reflns_av_sigmaI/netI 0.1314
_diffrn_reflns_limit_h_max 18
_diffrn_reflns_limit_h_min -18
_diffrn_reflns_limit_k_max 8
_diffrn_reflns_limit_k_min -13
_diffrn_reflns_limit_l_max 22
_diffrn_reflns_limit_l_min -22
_diffrn_reflns_number 11502
_diffrn_reflns_theta_max 25.04
_diffrn_reflns_theta_min 1.95
_exptl_absorpt_coefficient_mu 0.690
_exptl_absorpt_correction_type none
_exptl_crystal_density_diffrn 1.249
_exptl_crystal_F_000 1472
_exptl_crystal_size_max 0.25
_exptl_crystal_size_mid 0.14
_exptl_crystal_size_min 0.14
_refine_diff_density_max 1.029
_refine_diff_density_min -0.391
_refine_diff_density_rms 0.095
_refine_ls_extinction_coef 0
_refine_ls_extinction_method none
_refine_ls_goodness_of_fit_all 0.939
_refine_ls_goodness_of_fit_ref 1.095
_refine_ls_hydrogen_treatment mixed
_refine_ls_matrix_type full
_refine_ls_number_parameters 494
_refine_ls_number_reflns 5354
_refine_ls_number_restraints 0
_refine_ls_restrained_S_all 0.964
_refine_ls_restrained_S_obs 1.095
_refine_ls_R_factor_all 0.0669
_refine_ls_R_factor_gt 0.0466
_refine_ls_structure_factor_coef Fsqd
_refine_ls_weighting_details 'calc w=1/[\s^2^(Fo^2^)+(0.0476P)^2^+0.0000P] where P=(Fo^2^+2Fc^2^)/3'
_refine_ls_weighting_scheme calc
_refine_ls_wR_factor_all 0.1114
_refine_ls_wR_factor_ref 0.1047
_reflns_number_gt 3792
_reflns_number_total 5360
_reflns_threshold_expression >2sigma(I)
_cod_data_source_file eCrystal-758.cif
_cod_data_source_block s92
_cod_depositor_comments
;
Citation :
Leach, J.B. and Coles, Simon J. and Hursthouse, Michael B. (1995) 
University of Southampton, Crystal Structure Report Archive. 

http://ecrystals.chem.soton.ac.uk/758/
;
_cod_original_cell_volume 3770.8(54)
_cod_original_sg_symbol_H-M P21/n
_cod_database_code 1519157

loop_
_symmetry_equiv_pos_as_xyz
'x, y, z'
'-x+1/2, y+1/2, -z+1/2'
'-x, -y, -z'
'x-1/2, -y-1/2, z-1/2'

loop_
_atom_site_aniso_label
_atom_site_aniso_U_11
_atom_site_aniso_U_22
_atom_site_aniso_U_33
_atom_site_aniso_U_23
_atom_site_aniso_U_13
_atom_site_aniso_U_12
Cu1 0.0158(2) 0.0163(3) 0.0148(3) 0.0006(2) 0.0055(2) 0.0026(2)
P1 0.0143(4) 0.0147(6) 0.0161(6) -0.0017(4) 0.0052(5) 0.0002(4)
P2 0.0137(4) 0.0198(6) 0.0133(6) 0.0016(4) 0.0036(4) 0.0003(4)
B1 0.016(2) 0.018(3) 0.018(3) -0.001(2) 0.006(2) 0.002(2)
B2 0.023(2) 0.019(3) 0.019(3) 0.006(2) 0.009(2) 0.002(2)
B3 0.021(2) 0.017(3) 0.016(3) 0.006(2) 0.001(2) 0.005(2)
B4 0.019(2) 0.026(3) 0.025(3) 0.004(2) 0.006(2) 0.002(2)
B5 0.022(2) 0.017(3) 0.018(3) 0.001(2) 0.004(2) 0.002(2)
B6 0.032(3) 0.015(3) 0.022(3) 0.001(2) 0.007(2) 0.002(2)
B7 0.052(3) 0.025(3) 0.028(4) 0.002(2) 0.019(3) 0.013(3)
B8 0.031(2) 0.021(3) 0.037(4) -0.010(2) 0.017(3) -0.013(2)
B9 0.034(2) 0.017(3) 0.028(3) -0.001(2) 0.016(2) -0.010(2)
B10 0.023(2) 0.022(3) 0.024(3) -0.005(2) 0.006(2) -0.004(2)
C1 0.018(2) 0.019(2) 0.016(2) -0.001(2) 0.007(2) 0.001(2)
C2 0.021(2) 0.024(3) 0.035(3) -0.011(2) 0.005(2) 0.004(2)
C3 0.027(2) 0.034(3) 0.047(3) -0.011(2) 0.005(2) 0.013(2)
C4 0.014(2) 0.061(4) 0.043(3) -0.016(3) -0.001(2) 0.008(2)
C5 0.022(2) 0.046(3) 0.048(3) -0.016(3) 0.002(2) -0.008(2)
C6 0.023(2) 0.025(3) 0.041(3) -0.011(2) 0.009(2) -0.004(2)
C7 0.010(2) 0.020(2) 0.015(2) 0.001(2) 0.002(2) 0.005(2)
C8 0.014(2) 0.021(2) 0.016(2) 0.003(2) 0.004(2) 0.003(2)
C9 0.022(2) 0.016(2) 0.016(2) -0.004(2) -0.000(2) 0.002(2)
C10 0.021(2) 0.014(2) 0.026(3) -0.005(2) 0.002(2) -0.001(2)
C11 0.030(2) 0.028(3) 0.029(3) 0.001(2) 0.013(2) -0.011(2)
C12 0.024(2) 0.023(3) 0.023(3) -0.006(2) 0.011(2) -0.007(2)
C13 0.024(2) 0.015(2) 0.016(2) -0.007(2) 0.010(2) -0.004(2)
C14 0.026(2) 0.029(3) 0.020(3) -0.009(2) 0.008(2) -0.008(2)
C15 0.047(3) 0.041(3) 0.033(3) -0.012(2) 0.030(3) -0.021(2)
C16 0.064(3) 0.020(3) 0.019(3) -0.003(2) 0.020(3) -0.012(2)
C17 0.056(3) 0.020(3) 0.019(3) 0.004(2) 0.014(2) 0.010(2)
C18 0.035(2) 0.016(2) 0.015(2) -0.001(2) 0.010(2) 0.006(2)
C19 0.018(2) 0.012(2) 0.013(2) 0.006(2) 0.006(2) 0.002(2)
C20 0.022(2) 0.017(2) 0.012(2) 0.001(2) 0.003(2) -0.001(2)
C21 0.016(2) 0.025(3) 0.024(3) 0.001(2) 0.007(2) -0.004(2)
C22 0.031(2) 0.025(3) 0.027(3) 0.002(2) 0.019(2) 0.001(2)
C23 0.038(2) 0.021(3) 0.020(3) -0.007(2) 0.014(2) -0.005(2)
C24 0.024(2) 0.012(2) 0.023(3) 0.000(2) 0.006(2) -0.004(2)
C25 0.017(2) 0.019(2) 0.017(3) 0.001(2) 0.004(2) 0.000(2)
C26 0.021(2) 0.023(2) 0.018(3) -0.000(2) 0.006(2) 0.001(2)
C27 0.028(2) 0.022(3) 0.029(3) -0.002(2) 0.011(2) -0.006(2)
C28 0.020(2) 0.033(3) 0.043(3) -0.013(2) 0.004(2) -0.008(2)
C29 0.024(2) 0.039(3) 0.023(3) 0.004(2) -0.006(2) 0.000(2)
C30 0.025(2) 0.028(3) 0.019(3) 0.006(2) -0.003(2) -0.003(2)
C31 0.020(2) 0.019(2) 0.011(2) 0.005(2) 0.000(2) 0.002(2)
C32 0.023(2) 0.025(3) 0.024(3) 0.005(2) 0.006(2) 0.001(2)
C33 0.037(2) 0.022(3) 0.040(3) 0.009(2) 0.011(2) -0.008(2)
C34 0.047(3) 0.019(3) 0.055(3) 0.016(2) 0.016(3) 0.008(2)
C35 0.044(3) 0.033(3) 0.052(3) 0.015(2) 0.018(3) 0.024(2)
C36 0.027(2) 0.027(3) 0.028(3) 0.011(2) 0.008(2) 0.006(2)

loop_
_atom_site_label
_atom_site_type_symbol
_atom_site_fract_x
_atom_site_fract_y
_atom_site_fract_z
_atom_site_U_iso_or_equiv
_atom_site_thermal_displace_type
_atom_site_occupancy
_atom_site_calc_flag
_atom_site_refinement_flags
_atom_site_disorder_group
Cu1 Cu 0.49539(3) 0.22543(4) 0.24039(2) 0.01544(15) Uani 1 d . .
P1 P 0.42493(6) 0.32152(8) 0.30445(5) 0.0148(2) Uani 1 d . .
P2 P 0.45867(6) 0.25686(8) 0.12299(5) 0.0157(2) Uani 1 d . .
B1 B 0.5560(3) 0.0678(4) 0.2803(2) 0.0173(10) Uani 1 d . .
H1A H 0.4958(24) 0.0766(32) 0.2834(21) 0.034(11) Uiso 1 d . .
B2 B 0.6054(3) -0.0515(4) 0.3114(2) 0.0194(11) Uani 1 d . .
H2A H 0.5689(21) -0.1126(29) 0.3339(18) 0.024(10) Uiso 1 d . .
B3 B 0.6521(3) 0.0656(4) 0.3558(3) 0.0188(11) Uani 1 d . .
H3A H 0.6574(23) 0.0725(30) 0.4100(21) 0.029(11) Uiso 1 d . .
B4 B 0.7348(3) 0.1061(4) 0.3186(3) 0.0235(11) Uani 1 d . .
H4A H 0.7932(27) 0.1570(34) 0.3391(22) 0.052(13) Uiso 1 d . .
H4B H 0.6892(21) 0.1576(29) 0.2628(18) 0.023(10) Uiso 1 d . .
B5 B 0.6306(3) 0.1660(4) 0.2927(2) 0.0190(10) Uani 1 d . .
H5A H 0.6277(21) 0.2534(30) 0.2976(18) 0.022(10) Uiso 1 d . .
B6 B 0.5693(3) -0.0382(4) 0.2168(3) 0.0234(11) Uani 1 d . .
H6A H 0.5113(23) -0.0789(31) 0.1878(20) 0.027(11) Uiso 1 d . .
H6B H 0.5961(25) 0.0204(34) 0.1791(21) 0.042(12) Uiso 1 d . .
B7 B 0.6608(4) -0.0406(4) 0.1836(3) 0.0331(13) Uani 1 d . .
H7A H 0.6641(24) -0.0662(33) 0.1329(22) 0.038(12) Uiso 1 d . .
H7B H 0.7209(27) 0.0310(37) 0.2089(23) 0.049(13) Uiso 1 d . .
B8 B 0.7474(3) 0.4805(4) 0.2416(3) 0.0280(12) Uani 1 d . .
H8A H 0.8132(26) -0.0385(34) 0.2622(22) 0.043(12) Uiso 1 d . .
B9 B 0.8308(3) 0.3906(4) 0.2407(3) 0.0250(11) Uani 1 d . .
H9A H 0.6790(21) -0.1938(31) 0.2680(18) 0.023(10) Uiso 1 d . .
B10 B 0.7776(3) 0.4705(4) 0.1646(3) 0.0233(11) Uani 1 d . .
H10A H 0.7757(19) -0.0644(25) 0.3837(17) 0.008(9) Uiso 1 d . .
C1 C 0.3110(2) 0.3544(3) 0.2577(2) 0.0174(9) Uani 1 d . .
C2 C 0.2766(2) 0.4560(3) 0.2522(2) 0.0273(11) Uani 1 d . .
H2 H 0.3116(2) 0.5119(3) 0.2759(2) 0.033 Uiso 1 calc R .
C3 C 0.1910(2) 0.4756(4) 0.2123(2) 0.0372(12) Uani 1 d . .
H3 H 0.1693(2) 0.5448(4) 0.2074(2) 0.045 Uiso 1 calc R .
C4 C 0.1378(3) 0.3929(4) 0.1795(3) 0.0417(13) Uani 1 d . .
H4 H 0.0794(3) 0.4057(4) 0.1538(3) 0.050 Uiso 1 calc R .
C5 C 0.1703(3) 0.2930(4) 0.1846(3) 0.0404(13) Uani 1 d . .
H5 H 0.1341(3) 0.2374(4) 0.1621(3) 0.048 Uiso 1 calc R .
C6 C 0.2567(2) 0.2724(4) 0.2228(2) 0.0296(11) Uani 1 d . .
H6 H 0.2785(2) 0.2033(4) 0.2251(2) 0.036 Uiso 1 calc R .
C7 C 0.4756(2) 0.4491(3) 0.3340(2) 0.0157(9) Uani 1 d . .
C8 C 0.4712(2) 0.4995(3) 0.3953(2) 0.0171(9) Uani 1 d . .
H8 H 0.4423(2) 0.4668(3) 0.4241(2) 0.020 Uiso 1 calc R .
C9 C 0.5095(2) 0.5978(3) 0.4138(2) 0.0193(9) Uani 1 d . .
H9 H 0.5066(2) 0.6308(3) 0.4551(2) 0.023 Uiso 1 calc R .
C10 C 0.5519(2) 0.6474(3) 0.3716(2) 0.0215(10) Uani 1 d . .
H10 H 0.5775(2) 0.7138(3) 0.3844(2) 0.026 Uiso 1 calc R .
C11 C 0.5569(2) 0.5993(3) 0.3101(2) 0.0281(10) Uani 1 d . .
H11 H 0.5851(2) 0.6334(3) 0.2812(2) 0.034 Uiso 1 calc R .
C12 C 0.5195(2) 0.4995(3) 0.2919(2) 0.0227(10) Uani 1 d . .
H12 H 0.5238(2) 0.4660(3) 0.2511(2) 0.027 Uiso 1 calc R .
C13 C 0.4182(2) 0.2559(3) 0.3854(2) 0.0175(9) Uani 1 d . .
C14 C 0.3440(2) 0.2523(3) 0.4071(2) 0.0250(10) Uani 1 d . .
H14 H 0.2937(2) 0.2888(3) 0.3816(2) 0.030 Uiso 1 calc R .
C15 C 0.3440(3) 0.1942(4) 0.4674(2) 0.0365(12) Uani 1 d . .
H15 H 0.2941(3) 0.1928(4) 0.4824(2) 0.044 Uiso 1 calc R .
C16 C 0.4180(3) 0.1390(3) 0.5043(2) 0.0325(11) Uani 1 d . .
H16 H 0.4174(3) 0.0983(3) 0.5435(2) 0.039 Uiso 1 calc R .
C17 C 0.4928(3) 0.1436(3) 0.4838(2) 0.0314(11) Uani 1 d . .
H17 H 0.5433(3) 0.1078(3) 0.5098(2) 0.038 Uiso 1 calc R .
C18 C 0.4929(3) 0.2012(3) 0.4244(2) 0.0217(9) Uani 1 d . .
H18 H 0.5435(3) 0.2036(3) 0.4104(2) 0.026 Uiso 1 calc R .
C19 C 0.5396(2) 0.2114(3) 0.0817(2) 0.0138(8) Uani 1 d . .
C20 C 0.6284(2) 0.2366(3) 0.1167(2) 0.0175(9) Uani 1 d . .
H20 H 0.6426(2) 0.2772(3) 0.1580(2) 0.021 Uiso 1 calc R .
C21 C 0.6938(2) 0.2016(3) 0.0903(2) 0.0215(10) Uani 1 d . .
H21 H 0.7520(2) 0.2197(3) 0.1133(2) 0.026 Uiso 1 calc R .
C22 C 0.6736(3) 0.1395(3) 0.0297(2) 0.0253(10) Uani 1 d . .
H22 H 0.7180(3) 0.1148(3) 0.0122(2) 0.030 Uiso 1 calc R .
C23 C 0.5869(2) 0.1144(3) -0.0046(2) 0.0249(10) Uani 1 d . .
H23 H 0.5733(2) 0.0727(3) -0.0454(2) 0.030 Uiso 1 calc R .
C24 C 0.5197(2) 0.1502(3) 0.0207(2) 0.0198(9) Uani 1 d . .
H24 H 0.4616(2) 0.1331(3) -0.0032(2) 0.024 Uiso 1 calc R .
C25 C 0.3566(2) 0.1943(3) 0.0735(2) 0.0181(9) Uani 1 d . .
C26 C 0.3268(2) 0.1071(3) 0.1034(2) 0.0206(9) Uani 1 d . .
H26 H 0.3602(2) 0.0817(3) 0.1476(2) 0.025 Uiso 1 calc R .
C27 C 0.2488(2) 0.0584(3) 0.0684(2) 0.0257(10) Uani 1 d . .
H27 H 0.2289(2) 0.0012(3) 0.0893(2) 0.031 Uiso 1 calc R .
C28 C 0.1997(2) 0.0938(4) 0.0024(3) 0.0331(12) Uani 1 d . .
H28 H 0.1468(2) 0.0606(4) -0.0211(3) 0.040 Uiso 1 calc R .
C29 C 0.2284(2) 0.1776(4) -0.0287(2) 0.0318(11) Uani 1 d . .
H29 H 0.1954(2) 0.2002(4) -0.0737(2) 0.038 Uiso 1 calc R .
C30 C 0.3063(2) 0.2294(3) 0.0063(2) 0.0261(10) Uani 1 d . .
H30 H 0.3250(2) 0.2871(3) -0.0149(2) 0.031 Uiso 1 calc R .
C31 C 0.4423(2) 0.3975(3) 0.1031(2) 0.0176(9) Uani 1 d . .
C32 C 0.5075(2) 0.4625(3) 0.0907(2) 0.0245(10) Uani 1 d . .
H32 H 0.5582(2) 0.4319(3) 0.0852(2) 0.029 Uiso 1 calc R .
C33 C 0.4970(3) 0.5721(3) 0.0865(2) 0.0331(11) Uani 1 d . .
H33 H 0.5400(3) 0.6146(3) 0.0772(2) 0.040 Uiso 1 calc R .
C34 C 0.4232(3) 0.6181(4) 0.0961(3) 0.0399(12) Uani 1 d . .
H34 H 0.4174(3) 0.6918(4) 0.0949(3) 0.048 Uiso 1 calc R .
C35 C 0.3583(3) 0.5557(4) 0.1074(3) 0.0422(13) Uani 1 d . .
H35 H 0.3080(3) 0.5872(4) 0.1129(3) 0.051 Uiso 1 calc R .
C36 C 0.3672(2) 0.4454(3) 0.1108(2) 0.0273(10) Uani 1 d . .
H36 H 0.3226(2) 0.4035(3) 0.1182(2) 0.033 Uiso 1 calc R .

loop_
_atom_type_symbol
_atom_type_description
_atom_type_scat_dispersion_real
_atom_type_scat_dispersion_imag
_atom_type_scat_source
C C 0.0033 0.0016 'International Tables Vol C Tables 4.2.6.8 and 6.1.1.4'
H H 0.0000 0.0000 'International Tables Vol C Tables 4.2.6.8 and 6.1.1.4'
B B 0.0013 0.0007 'International Tables Vol C Tables 4.2.6.8 and 6.1.1.4'
P P 0.1023 0.0942 'International Tables Vol C Tables 4.2.6.8 and 6.1.1.4'
Cu Cu 0.3201 1.2651 'International Tables Vol C Tables 4.2.6.8 and 6.1.1.4'

loop_
_geom_angle_atom_site_label_1
_geom_angle_atom_site_label_2
_geom_angle_atom_site_label_3
_geom_angle
_geom_angle_site_symmetry_1
_geom_angle_site_symmetry_3
B5 Cu1 B1 44.3(2) . .
B5 Cu1 P2 116.95(13) . .
B1 Cu1 P2 117.94(12) . .
B5 Cu1 P1 119.50(14) . .
B1 Cu1 P1 120.41(13) . .
P2 Cu1 P1 117.50(6) . .
C7 P1 C1 104.1(2) . .
C7 P1 C13 104.8(2) . .
C1 P1 C13 103.4(2) . .
C7 P1 Cu1 113.68(13) . .
C1 P1 Cu1 115.01(14) . .
C13 P1 Cu1 114.59(13) . .
C25 P2 C31 105.1(2) . .
C25 P2 C19 105.4(2) . .
C31 P2 C19 106.6(2) . .
C25 P2 Cu1 113.19(14) . .
C31 P2 Cu1 111.72(13) . .
C19 P2 Cu1 114.17(13) . .
B5 B1 B2 111.1(3) . .
B5 B1 B3 59.9(3) . .
B2 B1 B3 60.2(3) . .
B5 B1 B6 113.5(3) . .
B2 B1 B6 59.4(3) . .
B3 B1 B6 107.7(3) . .
B5 B1 Cu1 67.3(2) . .
B2 B1 Cu1 178.3(3) . .
B3 B1 Cu1 118.5(3) . .
B6 B1 Cu1 120.9(3) . .
B1 B2 B3 61.9(3) . .
B1 B2 B6 65.0(3) . .
B3 B2 B6 113.4(3) . .
B1 B2 B10 106.7(3) . 2_645
B3 B2 B10 59.5(2) . 2_645
B6 B2 B10 104.0(3) . 2_645
B1 B2 B9 115.1(3) . 2_645
B3 B2 B9 113.3(3) . 2_645
B6 B2 B9 60.0(3) . 2_645
B10 B2 B9 59.7(3) 2_645 2_645
B5 B3 B2 106.7(3) . .
B5 B3 B10 109.3(3) . 2_645
B2 B3 B10 61.5(3) . 2_645
B5 B3 B4 60.1(3) . .
B2 B3 B4 106.9(3) . .
B10 B3 B4 59.7(3) 2_645 .
B5 B3 B1 57.0(2) . .
B2 B3 B1 58.0(2) . .
B10 B3 B1 105.3(3) 2_645 .
B4 B3 B1 102.0(3) . .
B5 B4 B10 108.7(3) . 2_645
B5 B4 B3 58.9(2) . .
B10 B4 B3 60.1(3) 2_645 .
B5 B4 B8 116.6(3) . 2_645
B10 B4 B8 53.6(3) 2_645 2_645
B3 B4 B8 105.8(3) . 2_645
B1 B5 B3 63.2(3) . .
B1 B5 B4 107.1(3) . .
B3 B5 B4 60.9(3) . .
B1 B5 Cu1 68.5(2) . .
B3 B5 Cu1 122.2(3) . .
B4 B5 Cu1 168.9(3) . .
B7 B6 B2 110.1(3) . .
B7 B6 B9 56.8(3) . 2_645
B2 B6 B9 60.4(3) . 2_645
B7 B6 B1 122.0(4) . .
B2 B6 B1 55.7(2) . .
B9 B6 B1 107.6(3) 2_645 .
B9 B7 B8 60.8(3) 2_645 2_645
B9 B7 B6 62.4(3) 2_645 .
B8 B7 B6 104.8(4) 2_645 .
B10 B8 B9 62.0(3) . .
B10 B8 B7 110.2(4) . 2_655
B9 B8 B7 57.9(3) . 2_655
B10 B8 B4 54.7(3) . 2_655
B9 B8 B4 104.6(3) . 2_655
B7 B8 B4 112.2(3) 2_655 2_655
B7 B9 B8 61.3(3) 2_655 .
B7 B9 B10 110.2(4) 2_655 .
B8 B9 B10 58.6(3) . .
B7 B9 B6 60.8(3) 2_655 2_655
B8 B9 B6 104.1(4) . 2_655
B10 B9 B6 104.0(3) . 2_655
B7 B9 B2 113.0(3) 2_655 2_655
B8 B9 B2 107.9(3) . 2_655
B10 B9 B2 60.1(3) . 2_655
B6 B9 B2 59.6(3) 2_655 2_655
B8 B10 B4 71.8(3) . 2_655
B8 B10 B3 121.0(4) . 2_655
B4 B10 B3 60.2(3) 2_655 2_655
B8 B10 B9 59.4(3) . .
B4 B10 B9 115.8(4) 2_655 .
B3 B10 B9 113.4(3) 2_655 .
B8 B10 B2 108.7(4) . 2_655
B4 B10 B2 105.4(3) 2_655 2_655
B3 B10 B2 59.0(3) 2_655 2_655
B9 B10 B2 60.2(2) . 2_655
C2 C1 C6 118.2(3) . .
C2 C1 P1 124.2(3) . .
C6 C1 P1 117.5(3) . .
C3 C2 C1 120.8(4) . .
C4 C3 C2 120.0(4) . .
C5 C4 C3 119.9(4) . .
C4 C5 C6 120.9(4) . .
C5 C6 C1 120.1(4) . .
C8 C7 C12 118.7(4) . .
C8 C7 P1 123.4(3) . .
C12 C7 P1 117.8(3) . .
C9 C8 C7 120.4(4) . .
C10 C9 C8 120.4(4) . .
C9 C10 C11 120.4(4) . .
C10 C11 C12 119.2(4) . .
C11 C12 C7 120.8(4) . .
C14 C13 C18 119.0(4) . .
C14 C13 P1 124.8(3) . .
C18 C13 P1 116.1(3) . .
C13 C14 C15 120.3(4) . .
C16 C15 C14 119.7(4) . .
C17 C16 C15 120.4(4) . .
C16 C17 C18 119.8(4) . .
C17 C18 C13 120.7(4) . .
C24 C19 C20 119.0(3) . .
C24 C19 P2 124.0(3) . .
C20 C19 P2 116.9(3) . .
C21 C20 C19 120.4(4) . .
C20 C21 C22 120.3(3) . .
C23 C22 C21 119.4(4) . .
C22 C23 C24 121.2(4) . .
C19 C24 C23 119.7(3) . .
C26 C25 C30 118.6(3) . .
C26 C25 P2 118.6(3) . .
C30 C25 P2 122.8(3) . .
C27 C26 C25 120.6(4) . .
C26 C27 C28 120.3(4) . .
C29 C28 C27 120.3(4) . .
C28 C29 C30 120.5(4) . .
C29 C30 C25 119.7(4) . .
C36 C31 C32 118.5(4) . .
C36 C31 P2 118.1(3) . .
C32 C31 P2 122.7(3) . .
C33 C32 C31 120.4(4) . .
C34 C33 C32 120.2(4) . .
C35 C34 C33 120.2(4) . .
C34 C35 C36 120.4(4) . .
C31 C36 C35 120.2(4) . .

loop_
_geom_bond_atom_site_label_1
_geom_bond_atom_site_label_2
_geom_bond_distance
_geom_bond_site_symmetry_2
Cu1 B5 2.220(4) .
Cu1 B1 2.239(5) .
Cu1 P2 2.249(3) .
Cu1 P1 2.275(2) .
P1 C7 1.810(4) .
P1 C1 1.819(4) .
P1 C13 1.831(4) .
P2 C25 1.806(4) .
P2 C31 1.811(4) .
P2 C19 1.815(4) .
B1 B5 1.680(6) .
B1 B2 1.718(6) .
B1 B3 1.788(6) .
B1 B6 1.885(7) .
B2 B3 1.758(7) .
B2 B6 1.790(7) .
B2 B10 1.802(6) 2_645
B2 B9 1.804(6) 2_645
B3 B5 1.732(6) .
B3 B10 1.766(6) 2_645
B3 B4 1.768(6) .
B4 B5 1.754(6) .
B4 B10 1.757(7) 2_645
B4 B8 2.046(7) 2_645
B6 B7 1.772(7) .
B6 B9 1.798(6) 2_645
B7 B9 1.697(7) 2_645
B7 B8 1.758(8) 2_645
B8 B10 1.733(7) .
B8 B9 1.749(7) .
B8 B7 1.758(8) 2_655
B8 B4 2.046(7) 2_655
B9 B7 1.697(7) 2_655
B9 B10 1.794(7) .
B9 B6 1.798(6) 2_655
B9 B2 1.804(6) 2_655
B10 B4 1.757(7) 2_655
B10 B3 1.766(6) 2_655
B10 B2 1.802(6) 2_655
C1 C2 1.381(5) .
C1 C6 1.388(5) .
C2 C3 1.376(5) .
C3 C4 1.373(6) .
C4 C5 1.349(6) .
C5 C6 1.381(5) .
C7 C8 1.386(5) .
C7 C12 1.390(5) .
C8 C9 1.376(5) .
C9 C10 1.371(5) .
C10 C11 1.379(6) .
C11 C12 1.388(5) .
C13 C14 1.375(5) .
C13 C18 1.390(5) .
C14 C15 1.396(6) .
C15 C16 1.373(6) .
C16 C17 1.373(6) .
C17 C18 1.378(6) .
C19 C24 1.382(5) .
C19 C20 1.411(5) .
C20 C21 1.373(5) .
C21 C22 1.382(5) .
C22 C23 1.380(5) .
C23 C24 1.386(5) .
C25 C26 1.395(5) .
C25 C30 1.399(5) .
C26 C27 1.372(5) .
C27 C28 1.375(6) .
C28 C29 1.365(6) .
C29 C30 1.388(5) .
C31 C36 1.389(5) .
C31 C32 1.401(5) .
C32 C33 1.385(6) .
C33 C34 1.374(6) .
C34 C35 1.369(6) .
C35 C36 1.392(6) .
